data_2223939
loop_
_publ_author_name
'N'Gouan, A. J.'
'Mansilla-Koblavi, F.'
'Timotou, A.'
'Adjou, A.'
'Ebby, N.'

_publ_section_title
;
 5-Nitro-2-(piperidin-1-yl)benzaldehyde
;
_journal_coeditor_code NG2664
_journal_issue 11
_journal_name_full 'Acta Crystallographica Section E'
_journal_page_first o2880
_journal_paper_doi 10.1107/S1600536809043700
_journal_volume 65
_journal_year 2009
_chemical_formula_iupac 'C12 H14 N2 O3'
_chemical_formula_moiety 'C12 H14 N2 O3'
_chemical_formula_sum 'C12 H14 N2 O3'
_chemical_formula_weight 234.25
_chemical_melting_point 388
_chemical_name_systematic
;
5-Nitro-2-(piperidin-1-yl)benzaldehyde
;
_space_group_IT_number 2
_symmetry_cell_setting triclinic
_symmetry_space_group_name_Hall '-P 1'
_symmetry_space_group_name_H-M 'P -1'
_atom_sites_solution_hydrogens geom
_atom_sites_solution_primary direct
_audit_creation_method CRYSTALS_ver_12.85
_cell_angle_alpha 80.767(2)
_cell_angle_beta 80.733(3)
_cell_angle_gamma 86.034(2)
_cell_formula_units_Z 2
_cell_length_a 5.686(2)
_cell_length_b 10.102(5)
_cell_length_c 10.221(4)
_cell_measurement_reflns_used 3280
_cell_measurement_temperature 295
_cell_measurement_theta_max 30
_cell_measurement_theta_min 2
_cell_volume 571.4(4)
_computing_cell_refinement 'DENZO/SCALEPACK (Otwinowski & Minor, 1997)'
_computing_data_collection 'COLLECT (Nonius, 1997)'
_computing_data_reduction 'DENZO/SCALEPACK (Otwinowski & Minor, 1997)'
_computing_molecular_graphics
;
ORTEP-3 (Farrugia, 1997) and PLATON (Spek, 2009)
;
_computing_publication_material 'CRYSTALS (Betteridge <i>et al.</i>,  2003)'
_computing_structure_refinement 'CRYSTALS (Betteridge <i>et al.</i>,  2003)'
_computing_structure_solution 'SIR2004 (Burla <i>et al.</i>,  2005)'
_diffrn_ambient_temperature 295
_diffrn_measured_fraction_theta_full 0.996
_diffrn_measured_fraction_theta_max 0.971
_diffrn_measurement_device 'Nonius KappaCCD'
_diffrn_measurement_device_type 'nonius KappaCCCD area detector'
_diffrn_measurement_method \f
_diffrn_radiation_monochromator graphite
_diffrn_radiation_type 'Mo K\a'
_diffrn_radiation_wavelength 0.71073
_diffrn_reflns_av_R_equivalents 0.03
_diffrn_reflns_limit_h_max 8
_diffrn_reflns_limit_h_min 0
_diffrn_reflns_limit_k_max 14
_diffrn_reflns_limit_k_min -14
_diffrn_reflns_limit_l_max 14
_diffrn_reflns_limit_l_min -13
_diffrn_reflns_number 11460
_diffrn_reflns_theta_full 28.074
_diffrn_reflns_theta_max 30.188
_diffrn_reflns_theta_min 2.042
_diffrn_standards_number 0
_exptl_absorpt_coefficient_mu 0.099
_exptl_absorpt_correction_type none
_exptl_crystal_colour orange
_exptl_crystal_density_diffrn 1.362
_exptl_crystal_density_method 'not measured'
_exptl_crystal_description prism
_exptl_crystal_F_000 248
_exptl_crystal_size_max 0.30
_exptl_crystal_size_mid 0.25
_exptl_crystal_size_min 0.25
_refine_diff_density_max 0.16
_refine_diff_density_min -0.15
_refine_ls_extinction_method None
_refine_ls_goodness_of_fit_ref 1.0172
_refine_ls_hydrogen_treatment constr
_refine_ls_matrix_type full
_refine_ls_number_parameters 154
_refine_ls_number_reflns 2058
_refine_ls_number_restraints 0
_refine_ls_R_factor_all 0.0720
_refine_ls_R_factor_gt 0.0453
_refine_ls_shift/su_max 0.000392
_refine_ls_structure_factor_coef Fsqd
_refine_ls_weighting_details
;
 Method= Modified Sheldrick
 w=1/[\s^2^(F^2^) + ( 0.06P)^2^ + 0.10P]
 ,where P=(max(Fo^2^,0) + 2Fc^2^)/3
;
_refine_ls_weighting_scheme calc
_refine_ls_wR_factor_all 0.1353
_refine_ls_wR_factor_gt 0.1146
_refine_ls_wR_factor_ref 0.1106
_reflns_number_gt 2239
_reflns_number_total 3280
_reflns_threshold_expression I>2.0\s(I)
_cod_data_source_file ng2664.cif
_cod_data_source_block I
_cod_original_sg_symbol_H-M 'P -1 '
_cod_database_code 2223939
_cod_database_fobs_code 2223939

loop_
_symmetry_equiv_pos_as_xyz
x,y,z
-x,-y,-z

loop_
_atom_site_type_symbol
_atom_site_label
_atom_site_fract_x
_atom_site_fract_y
_atom_site_fract_z
_atom_site_U_iso_or_equiv
_atom_site_adp_type
_atom_site_occupancy
_atom_site_disorder_assembly
_atom_site_disorder_group
N N1 -0.2540(2) -0.19297(12) 0.65442(13) 0.0538 Uani 1.0000 . .
N N2 0.1530(2) 0.26552(11) 0.75678(11) 0.0494 Uani 1.0000 . .
C C1 -0.1479(2) -0.07454(13) 0.68028(13) 0.0446 Uani 1.0000 . .
C C2 0.0235(2) -0.08957(12) 0.76296(12) 0.0437 Uani 1.0000 . .
C C3 0.1255(2) 0.02260(12) 0.78871(12) 0.0421 Uani 1.0000 . .
C C4 0.0534(2) 0.15293(12) 0.73040(12) 0.0428 Uani 1.0000 . .
C C5 -0.1174(3) 0.16295(13) 0.64329(14) 0.0514 Uani 1.0000 . .
C C6 -0.2181(3) 0.05102(14) 0.61906(14) 0.0516 Uani 1.0000 . .
C C7 0.3268(3) -0.00219(15) 0.86587(14) 0.0530 Uani 1.0000 . .
C C8 0.1313(3) 0.28678(15) 0.89744(13) 0.0539 Uani 1.0000 . .
C C9 0.3194(3) 0.37797(17) 0.91473(16) 0.0665 Uani 1.0000 . .
C C10 0.3053(4) 0.51042(17) 0.82255(17) 0.0676 Uani 1.0000 . .
C C11 0.3178(3) 0.48655(15) 0.67935(16) 0.0630 Uani 1.0000 . .
C C12 0.1293(3) 0.39255(14) 0.66607(15) 0.0573 Uani 1.0000 . .
O O1 -0.1742(2) -0.30357(10) 0.69841(14) 0.0772 Uani 1.0000 . .
O O2 -0.4183(2) -0.17831(12) 0.58925(14) 0.0796 Uani 1.0000 . .
O O3 0.3735(2) -0.10961(12) 0.92869(13) 0.0761 Uani 1.0000 . .
H H2 0.0775 -0.1770 0.8003 0.0524 Uiso 1.0000 . .
H H5 -0.1691 0.2482 0.6013 0.0617 Uiso 1.0000 . .
H H6 -0.3366 0.0604 0.5608 0.0619 Uiso 1.0000 . .
H H7 0.4264 0.0706 0.8620 0.0636 Uiso 1.0000 . .
H H81 0.1423 0.1992 0.9549 0.0647 Uiso 1.0000 . .
H H82 -0.0258 0.3295 0.9232 0.0647 Uiso 1.0000 . .
H H91 0.3019 0.3901 1.0089 0.0798 Uiso 1.0000 . .
H H92 0.4712 0.3336 0.8926 0.0798 Uiso 1.0000 . .
H H101 0.4289 0.5645 0.8298 0.0812 Uiso 1.0000 . .
H H102 0.1507 0.5572 0.8515 0.0812 Uiso 1.0000 . .
H H111 0.2952 0.5712 0.6206 0.0756 Uiso 1.0000 . .
H H112 0.4750 0.4465 0.6503 0.0756 Uiso 1.0000 . .
H H121 -0.0316 0.4328 0.6880 0.0688 Uiso 1.0000 . .
H H122 0.1462 0.3734 0.5738 0.0688 Uiso 1.0000 . .

loop_
_atom_site_aniso_label
_atom_site_aniso_U_11
_atom_site_aniso_U_22
_atom_site_aniso_U_33
_atom_site_aniso_U_12
_atom_site_aniso_U_13
_atom_site_aniso_U_23
N1 0.0571(7) 0.0479(7) 0.0585(7) -0.0037(5) -0.0156(6) -0.0069(5)
N2 0.0716(8) 0.0387(5) 0.0387(5) -0.0033(5) -0.0132(5) -0.0032(4)
C1 0.0483(7) 0.0414(7) 0.0447(7) -0.0017(5) -0.0089(5) -0.0067(5)
C2 0.0490(7) 0.0396(6) 0.0400(6) 0.0018(5) -0.0067(5) -0.0001(5)
C3 0.0477(7) 0.0415(6) 0.0365(6) -0.0001(5) -0.0085(5) -0.0023(5)
C4 0.0519(7) 0.0396(6) 0.0361(6) 0.0001(5) -0.0066(5) -0.0043(5)
C5 0.0636(9) 0.0401(7) 0.0508(7) 0.0056(6) -0.0187(6) -0.0011(5)
C6 0.0570(8) 0.0492(7) 0.0510(7) 0.0025(6) -0.0204(6) -0.0044(6)
C7 0.0565(8) 0.0502(8) 0.0527(8) -0.0027(6) -0.0168(6) -0.0006(6)
C8 0.0693(9) 0.0528(8) 0.0409(7) -0.0078(7) -0.0078(6) -0.0093(6)
C9 0.0804(11) 0.0674(10) 0.0576(9) -0.0135(8) -0.0267(8) -0.0066(8)
C10 0.0807(11) 0.0571(9) 0.0718(10) -0.0192(8) -0.0251(9) -0.0094(8)
C11 0.0770(11) 0.0475(8) 0.0622(9) -0.0086(7) -0.0112(8) 0.0018(7)
C12 0.0848(11) 0.0394(7) 0.0501(8) -0.0030(7) -0.0215(7) -0.0026(6)
O1 0.0870(8) 0.0420(6) 0.1096(10) -0.0025(5) -0.0414(7) -0.0056(6)
O2 0.0848(8) 0.0650(7) 0.1011(10) -0.0102(6) -0.0519(8) -0.0082(7)
O3 0.0848(8) 0.0595(7) 0.0874(9) -0.0029(6) -0.0478(7) 0.0128(6)

loop_
_atom_type_symbol
_atom_type_scat_dispersion_real
_atom_type_scat_dispersion_imag
_atom_type_scat_source
C 0.0033 0.0016 'International Tables Vol C 4.2.6.8 and 6.1.1.4'
H 0.0000 0.0000 'International Tables Vol C 4.2.6.8 and 6.1.1.4'
N 0.0061 0.0033 'International Tables Vol C 4.2.6.8 and 6.1.1.4'
O 0.0106 0.0060 'International Tables Vol C 4.2.6.8 and 6.1.1.4'

loop_
_geom_angle_atom_site_label_1
_geom_angle_atom_site_label_2
_geom_angle_atom_site_label_3
_geom_angle_site_symmetry_1
_geom_angle_site_symmetry_2
_geom_angle_site_symmetry_3
_geom_angle
_geom_angle_publ_flag
O1 N1 C1 . . . 118.62(12) no
O1 N1 O2 . . . 122.42(13) no
C1 N1 O2 . . . 118.96(12) no
C4 C3 C2 . . . 120.29(12) no
C4 C3 C7 . . . 122.63(12) no
C2 C3 C7 . . . 116.75(12) no
C3 C4 N2 . . . 120.58(12) no
C3 C4 C5 . . . 117.61(12) no
N2 C4 C5 . . . 121.79(12) no
C4 N2 C8 . . . 118.01(11) no
C4 N2 C12 . . . 118.40(11) no
C8 N2 C12 . . . 111.78(11) no
C4 C5 C6 . . . 121.51(12) no
C4 C5 H51 . . . 120.3 no
C6 C5 H51 . . . 118.1 no
C3 C2 C1 . . . 119.98(12) no
C3 C2 H21 . . . 119.5 no
C1 C2 H21 . . . 120.4 no
C3 C7 O3 . . . 123.42(14) no
C3 C7 H71 . . . 117.1 no
O3 C7 H71 . . . 119.4 no
N1 C1 C2 . . . 119.43(12) no
N1 C1 C6 . . . 119.35(12) no
C2 C1 C6 . . . 121.20(12) no
C1 C6 C5 . . . 119.35(13) no
C1 C6 H61 . . . 120.6 no
C5 C6 H61 . . . 120.1 no
N2 C8 C9 . . . 110.88(12) no
N2 C8 H81 . . . 109.1 no
C9 C8 H81 . . . 111.4 no
N2 C8 H82 . . . 108.6 no
C9 C8 H82 . . . 108.4 no
H81 C8 H82 . . . 108.4 no
N2 C12 C11 . . . 109.92(13) no
N2 C12 H122 . . . 108.8 no
C11 C12 H122 . . . 110.7 no
N2 C12 H121 . . . 109.0 no
C11 C12 H121 . . . 110.9 no
H122 C12 H121 . . . 107.5 no
C8 C9 C10 . . . 110.77(14) no
C8 C9 H92 . . . 107.4 no
C10 C9 H92 . . . 109.5 no
C8 C9 H91 . . . 109.3 no
C10 C9 H91 . . . 112.0 no
H92 C9 H91 . . . 107.7 no
C12 C11 C10 . . . 111.64(13) no
C12 C11 H112 . . . 108.8 no
C10 C11 H112 . . . 108.6 no
C12 C11 H111 . . . 108.5 no
C10 C11 H111 . . . 110.5 no
H112 C11 H111 . . . 108.8 no
C9 C10 C11 . . . 110.19(14) no
C9 C10 H101 . . . 110.3 no
C11 C10 H101 . . . 110.4 no
C9 C10 H102 . . . 107.9 no
C11 C10 H102 . . . 109.6 no
H101 C10 H102 . . . 108.3 no

loop_
_geom_bond_atom_site_label_1
_geom_bond_atom_site_label_2
_geom_bond_site_symmetry_1
_geom_bond_site_symmetry_2
_geom_bond_distance
_geom_bond_publ_flag
N1 O1 . . 1.2210(16) no
N1 C1 . . 1.4553(18) no
N1 O2 . . 1.2195(16) no
C3 C4 . . 1.4174(17) no
C3 C2 . . 1.3878(19) no
C3 C7 . . 1.4773(19) no
C4 N2 . . 1.3868(17) no
C4 C5 . . 1.4081(19) no
N2 C8 . . 1.4720(18) no
N2 C12 . . 1.4694(17) no
C5 C6 . . 1.376(2) no
C5 H51 . . 0.949 no
C2 C1 . . 1.3750(19) no
C2 H21 . . 0.955 no
C7 O3 . . 1.2049(18) no
C7 H71 . . 0.951 no
C1 C6 . . 1.3839(19) no
C6 H61 . . 0.959 no
C8 C9 . . 1.507(2) no
C8 H81 . . 0.984 no
C8 H82 . . 0.980 no
C12 C11 . . 1.516(2) no
C12 H122 . . 0.981 no
C12 H121 . . 0.982 no
C9 C10 . . 1.513(2) no
C9 H92 . . 0.956 no
C9 H91 . . 0.978 no
C11 C10 . . 1.511(2) no
C11 H112 . . 0.977 no
C11 H111 . . 0.977 no
C10 H101 . . 0.939 no
C10 H102 . . 0.993 no

loop_
_geom_torsion_atom_site_label_1
_geom_torsion_atom_site_label_2
_geom_torsion_atom_site_label_3
_geom_torsion_atom_site_label_4
_geom_torsion
_geom_torsion_publ_flag
C12 N2 C8 C9 -58.84(17) yes
C8 N2 C12 C11 58.21(16) yes
N2 C8 C9 C10 56.24(17) yes
C8 C9 C10 C11 -54.06(18) yes
C9 C10 C11 C12 54.45(18) yes
C10 C11 C12 N2 -56.22(17) yes

loop_
_cod_related_entry_id
_cod_related_entry_database
_cod_related_entry_code
1 ChemSpider 2018727
